data_4071559
loop_
_publ_author_name
'Packheiser, Rico'
'Ecorchard, Petra'
'R\"uffer, Tobias'
'Lang, Heinrich'

_publ_section_title
;
 Heteromultimetallic Transition Metal Complexes Based on Unsymmetrical
 Platinum(II) Bis-Acetylides
;
_journal_issue 14
_journal_name_full Organometallics
_journal_page_first 3534
_journal_paper_doi 10.1021/om800232m
_journal_volume 27
_journal_year 2008
_chemical_formula_sum 'C109 H82 Cl7 N2 O3 Os2 P4 Re'
_chemical_formula_weight 2406.40
_chemical_name_systematic
;
 ?
;
_space_group_IT_number 2
_symmetry_cell_setting triclinic
_symmetry_space_group_name_Hall '-P 1'
_symmetry_space_group_name_H-M 'P -1'
_atom_sites_solution_hydrogens geom
_atom_sites_solution_primary direct
_atom_sites_solution_secondary difmap
_audit_creation_method SHELXL-97
_cell_angle_alpha 75.718(10)
_cell_angle_beta 80.444(9)
_cell_angle_gamma 82.966(9)
_cell_formula_units_Z 2
_cell_length_a 9.7379(9)
_cell_length_b 20.428(2)
_cell_length_c 26.946(3)
_cell_measurement_reflns_used 16479
_cell_measurement_temperature 100
_cell_measurement_theta_max 60.4607
_cell_measurement_theta_min 3.1141
_cell_volume 5103.8(9)
_computing_cell_refinement
;
CrysAlis RED, Oxford Diffraction Ltd.,
Version 1.171.31.7 (release 18-10-2006 CrysAlis171 .NET)
(compiled Oct 18 2006,16:28:17)
;
_computing_data_collection
;
CrysAlis CCD, Oxford Diffraction Ltd.,
Version 1.171.31.7 (release 18-10-2006 CrysAlis171 .NET)
(compiled Oct 18 2006,16:28:17)
;
_computing_data_reduction
;
CrysAlis RED, Oxford Diffraction Ltd.,
Version 1.171.31.7 (release 18-10-2006 CrysAlis171 .NET)
(compiled Oct 18 2006,16:28:17)
;
_computing_publication_material shelxtl
_computing_structure_refinement 'SHELXL-97 (Sheldrick, 1997)'
_computing_structure_solution SIR-92
_diffrn_ambient_temperature 293(2)
_diffrn_measured_fraction_theta_full 0.973
_diffrn_measured_fraction_theta_max 0.973
_diffrn_radiation_monochromator graphite
_diffrn_radiation_source 'Enhance (Cu) X-ray Source'
_diffrn_radiation_type CuK\a
_diffrn_radiation_wavelength 1.54184
_diffrn_reflns_av_R_equivalents 0.0356
_diffrn_reflns_av_sigmaI/netI 0.0590
_diffrn_reflns_limit_h_max 9
_diffrn_reflns_limit_h_min -10
_diffrn_reflns_limit_k_max 23
_diffrn_reflns_limit_k_min -23
_diffrn_reflns_limit_l_max 30
_diffrn_reflns_limit_l_min -30
_diffrn_reflns_number 39189
_diffrn_reflns_theta_full 60.51
_diffrn_reflns_theta_max 60.51
_diffrn_reflns_theta_min 3.42
_exptl_absorpt_coefficient_mu 9.543
_exptl_absorpt_correction_T_max 1.00000
_exptl_absorpt_correction_T_min 0.56339
_exptl_absorpt_correction_type multi-scan
_exptl_crystal_colour needle
_exptl_crystal_density_diffrn 1.566
_exptl_crystal_density_method 'not measured'
_exptl_crystal_description 'dark red'
_exptl_crystal_F_000 2360
_exptl_crystal_size_max 0.15
_exptl_crystal_size_mid 0.05
_exptl_crystal_size_min 0.05
_refine_diff_density_max 3.273
_refine_diff_density_min -2.401
_refine_diff_density_rms 0.184
_refine_ls_extinction_method none
_refine_ls_goodness_of_fit_ref 1.038
_refine_ls_hydrogen_treatment mixed
_refine_ls_matrix_type full
_refine_ls_number_parameters 1023
_refine_ls_number_reflns 14947
_refine_ls_number_restraints 81
_refine_ls_restrained_S_all 1.039
_refine_ls_R_factor_all 0.0764
_refine_ls_R_factor_gt 0.0559
_refine_ls_shift/su_max 0.102
_refine_ls_shift/su_mean 0.010
_refine_ls_structure_factor_coef Fsqd
_refine_ls_weighting_details 'calc w=1/[\s^2^(Fo^2^)+(0.1167P)^2^+0.0000P] where P=(Fo^2^+2Fc^2^)/3'
_refine_ls_weighting_scheme calc
_refine_ls_wR_factor_gt 0.1573
_refine_ls_wR_factor_ref 0.1709
_reflns_number_gt 11176
_reflns_number_total 14947
_reflns_threshold_expression >2sigma(I)
_cod_data_source_file om800232m-file002.cif
_cod_data_source_block rico59
_cod_original_cell_volume 5103.7(10)
_cod_original_sg_symbol_H-M P-1
_cod_database_code 4071559

loop_
_symmetry_equiv_pos_as_xyz
'x, y, z'
'-x, -y, -z'

loop_
_atom_site_label
_atom_site_type_symbol
_atom_site_fract_x
_atom_site_fract_y
_atom_site_fract_z
_atom_site_U_iso_or_equiv
_atom_site_adp_type
_atom_site_occupancy
_atom_site_symmetry_multiplicity
_atom_site_calc_flag
_atom_site_refinement_flags
_atom_site_disorder_assembly
_atom_site_disorder_group
C1 C 0.2950(6) 0.8144(2) 0.7906(2) 0.028(2) Uani 1 1 d G . .
C2 C 0.3535(6) 0.8183(2) 0.73936(19) 0.028(2) Uani 1 1 d G . .
H2 H 0.3513 0.8598 0.7155 0.033 Uiso 1 1 calc R . .
C3 C 0.4153(7) 0.7602(3) 0.72387(16) 0.031(2) Uani 1 1 d G . .
C4 C 0.4186(7) 0.6982(2) 0.7596(2) 0.033(2) Uani 1 1 d G . .
H4 H 0.4599 0.6593 0.7492 0.039 Uiso 1 1 calc R . .
C5 C 0.3601(7) 0.6943(2) 0.81083(19) 0.033(2) Uani 1 1 d G . .
C6 C 0.2983(7) 0.7524(3) 0.82633(16) 0.035(2) Uani 1 1 d G . .
H6 H 0.2591 0.7498 0.8606 0.041 Uiso 1 1 calc R . .
C7 C 0.2409(10) 0.8754(5) 0.8081(3) 0.026(2) Uani 1 1 d . . .
C8 C 0.1840(9) 0.9228(5) 0.8245(3) 0.023(2) Uani 1 1 d . . .
Os1 Os 0.09493(4) 0.99987(2) 0.857153(15) 0.02379(13) Uani 1 1 d . . .
C9 C 0.2261(7) 0.9697(3) 0.9204(3) 0.040(3) Uani 1 1 d G . .
H9 H 0.2751 0.9273 0.9277 0.049 Uiso 1 1 calc R . .
C10 C 0.2763(5) 1.0286(4) 0.8850(3) 0.037(2) Uani 1 1 d G . .
H10 H 0.3640 1.0314 0.8651 0.045 Uiso 1 1 calc R . .
C11 C 0.1692(7) 1.0823(3) 0.8854(2) 0.036(2) Uani 1 1 d G . .
H11 H 0.1743 1.1266 0.8658 0.043 Uiso 1 1 calc R . .
C12 C 0.0527(6) 1.0567(3) 0.9210(3) 0.036(2) Uani 1 1 d G . .
H12 H -0.0318 1.0812 0.9288 0.043 Uiso 1 1 calc R . .
C13 C 0.0879(7) 0.9871(3) 0.9426(2) 0.032(2) Uani 1 1 d G . .
H13 H 0.0305 0.9580 0.9671 0.039 Uiso 1 1 calc R . .
P1 P 0.1035(2) 1.06743(12) 0.77498(9) 0.0252(5) Uani 1 1 d . . .
C14 C 0.2765(5) 1.1023(3) 0.7563(3) 0.034(2) Uani 1 1 d G . .
C15 C 0.3944(7) 1.0566(3) 0.7550(3) 0.038(3) Uani 1 1 d G . .
H15 H 0.3847 1.0103 0.7625 0.046 Uiso 1 1 calc R . .
C16 C 0.5267(5) 1.0800(4) 0.7426(3) 0.054(3) Uani 1 1 d G . .
H16 H 0.6056 1.0494 0.7418 0.065 Uiso 1 1 calc R . .
C17 C 0.5412(6) 1.1492(4) 0.7314(4) 0.081(5) Uani 1 1 d G . .
H17 H 0.6298 1.1648 0.7231 0.097 Uiso 1 1 calc R . .
C18 C 0.4233(9) 1.1949(3) 0.7327(4) 0.080(5) Uani 1 1 d G . .
H18 H 0.4330 1.2412 0.7252 0.096 Uiso 1 1 calc R . .
C19 C 0.2909(7) 1.1715(3) 0.7451(4) 0.061(4) Uani 1 1 d G . .
H19 H 0.2121 1.2021 0.7459 0.073 Uiso 1 1 calc R . .
C20 C 0.0903(14) 1.0323(5) 0.7199(4) 0.048(3) Uani 1 1 d D . .
C21 C 0.2104(18) 1.0236(8) 0.6825(5) 0.105(8) Uani 1 1 d D . .
H21 H 0.2947 1.0369 0.6869 0.125 Uiso 1 1 calc R . .
C22 C 0.209(2) 0.9966(8) 0.6402(7) 0.093(6) Uani 1 1 d D . .
H22 H 0.2863 0.9947 0.6149 0.112 Uiso 1 1 calc R . .
C23 C 0.087(2) 0.9737(9) 0.6387(8) 0.101(6) Uani 1 1 d D . .
H23 H 0.0880 0.9518 0.6122 0.121 Uiso 1 1 calc R . .
C24 C -0.034(2) 0.9771(9) 0.6689(7) 0.106(8) Uani 1 1 d D . .
H24 H -0.1121 0.9585 0.6640 0.128 Uiso 1 1 calc R . .
C25 C -0.039(2) 1.0155(7) 0.7148(5) 0.085(6) Uani 1 1 d D . .
H25 H -0.1206 1.0254 0.7359 0.103 Uiso 1 1 calc R . .
C26 C -0.0171(6) 1.1454(3) 0.7628(2) 0.030(2) Uani 1 1 d G . .
C27 C -0.0255(7) 1.1831(3) 0.71269(18) 0.037(2) Uani 1 1 d G . .
H27 H 0.0269 1.1684 0.6847 0.045 Uiso 1 1 calc R . .
C28 C -0.1121(8) 1.2430(3) 0.70436(18) 0.042(3) Uani 1 1 d G . .
H28 H -0.1177 1.2683 0.6708 0.050 Uiso 1 1 calc R . .
C29 C -0.1903(7) 1.2651(3) 0.7461(2) 0.048(3) Uani 1 1 d G . .
H29 H -0.2482 1.3052 0.7406 0.057 Uiso 1 1 calc R . .
C30 C -0.1819(7) 1.2273(3) 0.7962(2) 0.039(3) Uani 1 1 d G . .
H30 H -0.2342 1.2421 0.8242 0.046 Uiso 1 1 calc R . .
C31 C -0.0953(7) 1.1674(3) 0.80456(17) 0.035(2) Uani 1 1 d G . .
H31 H -0.0897 1.1421 0.8381 0.042 Uiso 1 1 calc R . .
P2 P -0.1171(2) 0.95378(12) 0.87229(9) 0.0258(5) Uani 1 1 d . . .
C32 C -0.2576(6) 1.0116(3) 0.8972(2) 0.027(2) Uani 1 1 d G . .
C33 C -0.3219(7) 1.0619(3) 0.86136(16) 0.039(3) Uani 1 1 d G . .
H33 H -0.2995 1.0631 0.8262 0.047 Uiso 1 1 calc R . .
C34 C -0.4197(7) 1.1102(3) 0.8780(2) 0.036(2) Uani 1 1 d G . .
H34 H -0.4627 1.1439 0.8541 0.043 Uiso 1 1 calc R . .
C35 C -0.4532(6) 1.1083(3) 0.9305(2) 0.037(2) Uani 1 1 d G . .
H35 H -0.5186 1.1407 0.9417 0.044 Uiso 1 1 calc R . .
C36 C -0.3889(7) 1.0581(3) 0.96636(17) 0.034(2) Uani 1 1 d G . .
H36 H -0.4113 1.0568 1.0015 0.041 Uiso 1 1 calc R . .
C37 C -0.2911(6) 1.0097(3) 0.94968(19) 0.034(2) Uani 1 1 d G . .
H37 H -0.2480 0.9761 0.9736 0.041 Uiso 1 1 calc R . .
C38 C -0.1239(6) 0.8746(2) 0.9240(2) 0.030(2) Uani 1 1 d G . .
C39 C -0.2504(5) 0.8535(3) 0.9519(2) 0.034(2) Uani 1 1 d G . .
H39 H -0.3328 0.8809 0.9467 0.041 Uiso 1 1 calc R . .
C40 C -0.2538(6) 0.7915(3) 0.9877(2) 0.043(3) Uani 1 1 d G . .
H40 H -0.3385 0.7774 1.0064 0.051 Uiso 1 1 calc R . .
C41 C -0.1307(7) 0.7506(3) 0.9955(3) 0.054(3) Uani 1 1 d G . .
H41 H -0.1330 0.7091 1.0195 0.065 Uiso 1 1 calc R . .
C42 C -0.0042(6) 0.7717(3) 0.9676(3) 0.053(3) Uani 1 1 d G . .
H42 H 0.0782 0.7443 0.9729 0.064 Uiso 1 1 calc R . .
C43 C -0.0008(5) 0.8337(3) 0.9319(2) 0.038(3) Uani 1 1 d G . .
H43 H 0.0839 0.8478 0.9132 0.046 Uiso 1 1 calc R . .
C44 C -0.1967(6) 0.9202(3) 0.8260(2) 0.027(2) Uani 1 1 d G . .
C45 C -0.3396(6) 0.9279(3) 0.8239(2) 0.031(2) Uani 1 1 d G . .
H45 H -0.3984 0.9545 0.8434 0.037 Uiso 1 1 calc R . .
C46 C -0.3945(5) 0.8957(3) 0.7927(2) 0.034(2) Uani 1 1 d G . .
H46 H -0.4901 0.9008 0.7914 0.041 Uiso 1 1 calc R . .
C47 C -0.3066(6) 0.8559(3) 0.7636(2) 0.035(2) Uani 1 1 d G . .
H47 H -0.3433 0.8344 0.7427 0.042 Uiso 1 1 calc R . .
C48 C -0.1636(6) 0.8483(3) 0.7656(3) 0.043(3) Uani 1 1 d G . .
H48 H -0.1048 0.8217 0.7461 0.052 Uiso 1 1 calc R . .
C49 C -0.1087(4) 0.8805(4) 0.7968(3) 0.043(3) Uani 1 1 d G . .
H49 H -0.0131 0.8754 0.7982 0.052 Uiso 1 1 calc R . .
C50 C 0.4726(10) 0.7639(5) 0.6700(4) 0.030(2) Uani 1 1 d . . .
C51 C 0.5230(10) 0.7709(5) 0.6252(4) 0.029(2) Uani 1 1 d . . .
Os2 Os 0.58745(4) 0.790429(19) 0.548743(15) 0.02490(13) Uani 1 1 d . . .
C52 C 0.4158(7) 0.8740(3) 0.5374(2) 0.037(3) Uani 1 1 d G . .
H52 H 0.3731 0.8943 0.5640 0.044 Uiso 1 1 calc R . .
C53 C 0.5331(7) 0.8962(3) 0.5008(3) 0.039(3) Uani 1 1 d G . .
H53 H 0.5808 0.9336 0.4992 0.046 Uiso 1 1 calc R . .
C54 C 0.5649(7) 0.8514(3) 0.4669(2) 0.038(3) Uani 1 1 d G . .
H54 H 0.6370 0.8542 0.4393 0.046 Uiso 1 1 calc R . .
C55 C 0.4672(7) 0.8014(3) 0.4826(3) 0.036(2) Uani 1 1 d G . .
H55 H 0.4641 0.7658 0.4671 0.043 Uiso 1 1 calc R . .
C56 C 0.3750(6) 0.8154(3) 0.5262(2) 0.036(2) Uani 1 1 d G . .
H56 H 0.3010 0.7906 0.5442 0.044 Uiso 1 1 calc R . .
P3 P 0.7967(3) 0.81916(12) 0.56102(9) 0.0269(5) Uani 1 1 d . . .
C57 C 0.7701(7) 0.9080(2) 0.5693(3) 0.038(3) Uani 1 1 d G . .
C58 C 0.8381(7) 0.9624(3) 0.5374(2) 0.041(3) Uani 1 1 d G . .
H58 H 0.9064 0.9555 0.5102 0.049 Uiso 1 1 calc R . .
C59 C 0.8041(8) 1.0271(3) 0.5460(3) 0.053(3) Uani 1 1 d G . .
H59 H 0.8497 1.0635 0.5247 0.064 Uiso 1 1 calc R . .
C60 C 0.7021(8) 1.0375(2) 0.5867(3) 0.053(3) Uani 1 1 d G . .
H60 H 0.6793 1.0808 0.5925 0.064 Uiso 1 1 calc R . .
C61 C 0.6340(7) 0.9831(3) 0.6186(3) 0.048(3) Uani 1 1 d G . .
H61 H 0.5657 0.9900 0.6458 0.058 Uiso 1 1 calc R . .
C62 C 0.6680(7) 0.9184(3) 0.6099(3) 0.040(3) Uani 1 1 d G . .
H62 H 0.6225 0.8820 0.6313 0.047 Uiso 1 1 calc R . .
C63 C 0.9335(6) 0.8145(3) 0.5059(2) 0.035(2) Uani 1 1 d G . .
C64 C 0.9262(7) 0.8607(3) 0.4587(3) 0.042(3) Uani 1 1 d G . .
H64 H 0.8573 0.8967 0.4560 0.051 Uiso 1 1 calc R . .
C65 C 1.0219(9) 0.8532(4) 0.4157(2) 0.067(4) Uani 1 1 d G . .
H65 H 1.0170 0.8841 0.3841 0.080 Uiso 1 1 calc R . .
C66 C 1.1250(8) 0.7994(5) 0.4198(3) 0.064(4) Uani 1 1 d G . .
H66 H 1.1890 0.7944 0.3910 0.077 Uiso 1 1 calc R . .
C67 C 1.1323(7) 0.7532(4) 0.4669(3) 0.055(3) Uani 1 1 d G . .
H67 H 1.2012 0.7172 0.4697 0.067 Uiso 1 1 calc R . .
C68 C 1.0365(7) 0.7607(3) 0.5100(2) 0.042(3) Uani 1 1 d G . .
H68 H 1.0414 0.7298 0.5415 0.051 Uiso 1 1 calc R . .
C69 C 0.8953(6) 0.7824(3) 0.6159(2) 0.030(2) Uani 1 1 d G . .
C70 C 1.0255(6) 0.8052(3) 0.6137(2) 0.033(2) Uani 1 1 d G . .
H70 H 1.0594 0.8386 0.5855 0.040 Uiso 1 1 calc R . .
C71 C 1.1050(5) 0.7782(3) 0.6534(2) 0.038(3) Uani 1 1 d G . .
H71 H 1.1921 0.7935 0.6519 0.046 Uiso 1 1 calc R . .
C72 C 1.0543(6) 0.7284(3) 0.6955(2) 0.045(3) Uani 1 1 d G . .
H72 H 1.1075 0.7103 0.7221 0.054 Uiso 1 1 calc R . .
C73 C 0.9242(7) 0.7056(3) 0.6978(2) 0.040(3) Uani 1 1 d G . .
H73 H 0.8903 0.6722 0.7259 0.048 Uiso 1 1 calc R . .
C74 C 0.8447(5) 0.7326(3) 0.6580(2) 0.031(2) Uani 1 1 d G . .
H74 H 0.7576 0.7173 0.6595 0.038 Uiso 1 1 calc R . .
P4 P 0.6435(2) 0.67751(12) 0.55398(9) 0.0263(5) Uani 1 1 d . . .
C75 C 0.7614(7) 0.6521(3) 0.49867(19) 0.031(2) Uani 1 1 d G . .
C76 C 0.7851(7) 0.7017(2) 0.4532(2) 0.033(2) Uani 1 1 d G . .
H76 H 0.7476 0.7461 0.4519 0.040 Uiso 1 1 calc R . .
C77 C 0.8648(8) 0.6849(3) 0.4096(2) 0.044(3) Uani 1 1 d G . .
H77 H 0.8807 0.7181 0.3791 0.053 Uiso 1 1 calc R . .
C78 C 0.9208(8) 0.6186(4) 0.4115(2) 0.056(3) Uani 1 1 d G . .
H78 H 0.9742 0.6073 0.3823 0.068 Uiso 1 1 calc R . .
C79 C 0.8971(8) 0.5690(3) 0.4569(3) 0.049(3) Uani 1 1 d G . .
H79 H 0.9346 0.5246 0.4582 0.059 Uiso 1 1 calc R . .
C80 C 0.8174(8) 0.5858(3) 0.5006(2) 0.044(3) Uani 1 1 d G . .
H80 H 0.8015 0.5526 0.5310 0.052 Uiso 1 1 calc R . .
C81 C 0.7123(6) 0.6192(3) 0.6109(2) 0.034(2) Uani 1 1 d G . .
C82 C 0.8546(6) 0.5997(3) 0.6086(2) 0.035(2) Uani 1 1 d G . .
H82 H 0.9151 0.6153 0.5786 0.042 Uiso 1 1 calc R . .
C83 C 0.9066(5) 0.5571(3) 0.6514(3) 0.046(3) Uani 1 1 d G . .
H83 H 1.0019 0.5440 0.6499 0.055 Uiso 1 1 calc R . .
C84 C 0.8163(7) 0.5338(4) 0.6963(2) 0.054(3) Uani 1 1 d G . .
H84 H 0.8510 0.5052 0.7249 0.065 Uiso 1 1 calc R . .
C85 C 0.6739(7) 0.5532(4) 0.6986(2) 0.052(3) Uani 1 1 d G . .
H85 H 0.6134 0.5377 0.7286 0.063 Uiso 1 1 calc R . .
C86 C 0.6219(5) 0.5959(3) 0.6558(3) 0.037(2) Uani 1 1 d G . .
H86 H 0.5267 0.6089 0.6573 0.044 Uiso 1 1 calc R . .
C87 C 0.4802(5) 0.6382(3) 0.5542(3) 0.033(2) Uani 1 1 d G . .
C88 C 0.4713(6) 0.5961(4) 0.5217(3) 0.048(3) Uani 1 1 d G . .
H88 H 0.5491 0.5860 0.4989 0.057 Uiso 1 1 calc R . .
C89 C 0.3461(7) 0.5689(4) 0.5234(4) 0.074(5) Uani 1 1 d G . .
H89 H 0.3401 0.5407 0.5017 0.089 Uiso 1 1 calc R . .
C90 C 0.2298(6) 0.5838(4) 0.5576(4) 0.080(5) Uani 1 1 d G . .
H90 H 0.1461 0.5656 0.5587 0.096 Uiso 1 1 calc R . .
C91 C 0.2388(6) 0.6260(4) 0.5901(3) 0.052(3) Uani 1 1 d G . .
H91 H 0.1610 0.6360 0.6130 0.062 Uiso 1 1 calc R . .
C92 C 0.3640(7) 0.6532(3) 0.5884(3) 0.035(2) Uani 1 1 d G . .
H92 H 0.3700 0.6813 0.6102 0.042 Uiso 1 1 calc R . .
C93 C 0.3687(12) 0.6301(5) 0.8489(4) 0.041(3) Uani 1 1 d . . .
C94 C 0.3824(13) 0.5788(5) 0.8803(4) 0.047(3) Uani 1 1 d . . .
N1 N 0.5273(10) 0.4088(4) 0.9413(3) 0.045(2) Uani 1 1 d . . .
C95 C 0.5009(13) 0.4667(6) 0.9075(4) 0.048(3) Uani 1 1 d . . .
H95 H 0.5523 0.4736 0.8746 0.058 Uiso 1 1 calc R . .
C96 C 0.4005(14) 0.5174(5) 0.9189(4) 0.048(3) Uani 1 1 d . . .
C97 C 0.3233(15) 0.5067(6) 0.9668(5) 0.061(4) Uani 1 1 d . . .
H97 H 0.2551 0.5396 0.9756 0.074 Uiso 1 1 calc R . .
C98 C 0.3476(14) 0.4466(6) 1.0019(5) 0.059(4) Uani 1 1 d . . .
H98 H 0.2964 0.4388 1.0349 0.071 Uiso 1 1 calc R . .
C99 C 0.4491(12) 0.3973(5) 0.9881(4) 0.042(3) Uani 1 1 d . . .
N2 N 0.5855(10) 0.2910(4) 1.0030(3) 0.041(2) Uani 1 1 d . . .
C100 C 0.4845(13) 0.3309(5) 1.0229(4) 0.046(3) Uani 1 1 d . . .
C101 C 0.4115(12) 0.3107(6) 1.0736(4) 0.048(3) Uani 1 1 d . . .
H101 H 0.3396 0.3393 1.0863 0.057 Uiso 1 1 calc R . .
C102 C 0.4485(12) 0.2485(6) 1.1037(4) 0.045(3) Uani 1 1 d . . .
H102 H 0.4027 0.2343 1.1372 0.054 Uiso 1 1 calc R . .
C103 C 0.5552(12) 0.2072(5) 1.0834(4) 0.042(3) Uani 1 1 d . . .
H103 H 0.5828 0.1651 1.1033 0.050 Uiso 1 1 calc R . .
C104 C 0.6199(13) 0.2289(6) 1.0336(4) 0.048(3) Uani 1 1 d . . .
H104 H 0.6901 0.2003 1.0202 0.057 Uiso 1 1 calc R . .
Re1 Re 0.68393(7) 0.32987(3) 0.92445(2) 0.0640(2) Uani 1 1 d . . .
Cl1 Cl 0.8376(5) 0.3831(2) 0.95670(16) 0.0965(15) Uani 1 1 d . . .
C105 C 0.7510(19) 0.3729(6) 0.8544(5) 0.081(5) Uani 1 1 d . . .
O1 O 0.7938(13) 0.4032(5) 0.8130(4) 0.085(4) Uani 1 1 d . . .
C106 C 0.5313(13) 0.2880(6) 0.8997(5) 0.018(2) Uiso 1 1 d . . .
O2 O 0.4834(17) 0.2766(7) 0.8838(6) 0.144(9) Uani 1 1 d . . .
C107 C 0.8181(15) 0.2536(6) 0.9194(5) 0.062(4) Uani 1 1 d . . .
O3 O 0.8994(12) 0.2082(5) 0.9186(4) 0.081(3) Uani 1 1 d . . .
C108 C 0.934(4) 0.594(3) 0.8428(17) 0.118(12) Uani 0.291(13) 1 d PDU A 1
H108 H 1.0004 0.5688 0.8212 0.141 Uiso 0.291(13) 1 calc PR A 1
Cl2 Cl 0.976(2) 0.5786(18) 0.9026(9) 0.176(10) Uani 0.291(13) 1 d PDU A 1
Cl3 Cl 0.947(5) 0.682(2) 0.821(2) 0.28(2) Uani 0.291(13) 1 d PDU A 1
Cl4 Cl 0.7617(18) 0.5776(8) 0.8412(6) 0.084(5) Uani 0.291(13) 1 d PDU A 1
C18' C 0.984(3) 0.6162(13) 0.8683(10) 0.082(5) Uani 0.709(13) 1 d PDU A 2
H18' H 1.0778 0.6065 0.8504 0.099 Uiso 0.709(13) 1 calc PR A 2
Cl2' Cl 0.9992(7) 0.6007(4) 0.9309(3) 0.104(3) Uani 0.709(13) 1 d PDU A 2
Cl3' Cl 0.9365(8) 0.7021(4) 0.8435(2) 0.086(2) Uani 0.709(13) 1 d PDU A 2
Cl4' Cl 0.8752(12) 0.5637(4) 0.8537(4) 0.121(4) Uani 0.709(13) 1 d PDU A 2
C109 C 0.5284(6) 0.4338(5) 0.6390(3) 0.39(4) Uani 1 1 d D . .
H109 H 0.4961 0.4816 0.6270 0.473 Uiso 1 1 calc R . .
Cl5 Cl 0.5124(8) 0.4041(5) 0.7063(3) 0.219(4) Uani 1 1 d D . .
Cl6 Cl 0.4406(11) 0.3765(10) 0.6195(3) 0.506(18) Uani 1 1 d D . .
Cl7 Cl 0.7048(5) 0.4126(3) 0.6182(2) 0.127(2) Uani 1 1 d D . .

loop_
_atom_site_aniso_label
_atom_site_aniso_U_11
_atom_site_aniso_U_22
_atom_site_aniso_U_33
_atom_site_aniso_U_23
_atom_site_aniso_U_13
_atom_site_aniso_U_12
C1 0.022(5) 0.025(5) 0.036(5) -0.004(4) -0.006(4) 0.002(4)
C2 0.019(5) 0.024(5) 0.039(5) -0.004(4) -0.007(4) 0.006(4)
C3 0.024(6) 0.033(6) 0.036(5) -0.007(4) -0.002(4) -0.008(4)
C4 0.040(6) 0.029(5) 0.030(5) -0.009(4) -0.012(4) 0.008(4)
C5 0.030(6) 0.027(5) 0.036(6) -0.002(4) -0.009(4) 0.007(4)
C6 0.035(6) 0.033(6) 0.031(5) -0.004(4) 0.000(4) 0.001(4)
C7 0.027(5) 0.027(5) 0.021(4) 0.000(4) -0.005(4) -0.006(4)
C8 0.016(5) 0.033(5) 0.020(4) -0.010(4) -0.006(4) 0.004(4)
Os1 0.0200(2) 0.0268(2) 0.0246(2) -0.00618(16) -0.00542(16) 0.00114(16)
C9 0.044(7) 0.050(7) 0.040(6) -0.022(5) -0.034(5) 0.009(5)
C10 0.023(6) 0.055(7) 0.041(6) -0.019(5) -0.010(4) -0.002(5)
C11 0.042(7) 0.038(6) 0.033(5) -0.011(4) -0.012(5) -0.010(5)
C12 0.042(7) 0.040(6) 0.027(5) -0.018(5) -0.002(4) 0.006(5)
C13 0.041(6) 0.034(6) 0.025(5) -0.008(4) -0.010(4) -0.006(5)
P1 0.0236(13) 0.0269(13) 0.0256(12) -0.0063(10) -0.0069(9) 0.0005(9)
C14 0.028(6) 0.037(6) 0.036(5) -0.004(4) -0.002(4) -0.012(4)
C15 0.019(6) 0.063(7) 0.028(5) -0.001(5) -0.002(4) -0.004(5)
C16 0.027(7) 0.062(9) 0.060(8) 0.006(6) -0.004(5) 0.001(6)
C17 0.024(8) 0.090(12) 0.115(13) 0.012(9) -0.012(7) -0.026(7)
C18 0.052(10) 0.049(8) 0.127(14) 0.005(8) -0.002(9) -0.030(7)
C19 0.037(8) 0.053(8) 0.083(10) -0.010(7) -0.002(6) 0.008(6)
C20 0.092(10) 0.030(6) 0.037(6) -0.012(5) -0.053(7) 0.012(6)
C21 0.110(14) 0.167(17) 0.065(9) -0.092(11) -0.067(10) 0.091(13)
C22 0.122(17) 0.075(11) 0.091(12) -0.038(10) -0.038(11) 0.029(11)
C23 0.114(17) 0.074(12) 0.127(16) -0.041(11) 0.003(14) -0.046(12)
C24 0.131(17) 0.102(13) 0.087(12) 0.060(10) -0.084(12) -0.090(13)
C25 0.151(16) 0.077(10) 0.039(7) 0.032(7) -0.058(9) -0.084(10)
C26 0.038(6) 0.032(5) 0.023(5) -0.008(4) -0.011(4) -0.003(4)
C27 0.043(7) 0.033(6) 0.040(6) -0.010(5) -0.016(5) -0.006(5)
C28 0.050(7) 0.041(6) 0.033(6) 0.000(5) -0.017(5) 0.001(5)
C29 0.030(7) 0.034(6) 0.080(9) -0.015(6) -0.015(6) 0.010(5)
C30 0.041(7) 0.036(6) 0.035(6) -0.006(5) -0.006(5) 0.007(5)
C31 0.037(6) 0.029(6) 0.038(6) -0.003(4) -0.009(5) -0.004(4)
P2 0.0199(13) 0.0282(13) 0.0277(12) -0.0060(10) -0.0028(9) 0.0023(9)
C32 0.008(5) 0.040(6) 0.033(5) -0.010(4) 0.002(4) 0.000(4)
C33 0.042(7) 0.031(6) 0.041(6) -0.002(5) 0.000(5) -0.006(5)
C34 0.026(6) 0.029(6) 0.054(7) -0.014(5) -0.006(5) 0.003(4)
C35 0.026(6) 0.030(6) 0.056(7) -0.018(5) -0.001(5) 0.001(4)
C36 0.026(6) 0.049(7) 0.033(5) -0.023(5) -0.001(4) -0.004(5)
C37 0.029(6) 0.040(6) 0.031(5) -0.003(4) -0.005(4) -0.008(4)
C38 0.035(6) 0.037(6) 0.022(5) -0.014(4) -0.010(4) 0.001(4)
C39 0.033(6) 0.034(6) 0.033(5) -0.008(4) 0.002(4) -0.008(4)
C40 0.045(7) 0.040(6) 0.037(6) -0.005(5) 0.009(5) -0.008(5)
C41 0.060(9) 0.040(7) 0.046(7) 0.009(5) 0.001(6) 0.010(6)
C42 0.031(7) 0.047(7) 0.059(7) 0.019(6) 0.001(5) 0.008(5)
C43 0.037(6) 0.033(6) 0.039(6) -0.001(5) -0.005(5) 0.005(5)
C44 0.027(6) 0.029(5) 0.022(5) 0.003(4) -0.006(4) -0.002(4)
C45 0.037(6) 0.028(5) 0.026(5) -0.005(4) -0.007(4) 0.003(4)
C46 0.022(6) 0.038(6) 0.037(6) 0.002(5) -0.005(4) 0.002(4)
C47 0.031(6) 0.038(6) 0.038(6) -0.010(5) -0.005(4) -0.011(5)
C48 0.042(7) 0.050(7) 0.044(6) -0.022(5) -0.010(5) -0.005(5)
C49 0.014(6) 0.058(7) 0.062(7) -0.028(6) 0.002(5) -0.003(5)
C50 0.029(6) 0.028(5) 0.038(6) -0.016(4) -0.008(4) 0.008(4)
C51 0.025(5) 0.025(5) 0.038(6) -0.007(4) -0.009(4) -0.003(4)
Os2 0.0224(2) 0.0242(2) 0.0300(2) -0.00690(17) -0.00765(17) -0.00257(16)
C52 0.026(6) 0.047(6) 0.043(6) -0.016(5) -0.024(5) 0.015(5)
C53 0.047(7) 0.022(5) 0.048(6) -0.003(5) -0.027(5) 0.008(5)
C54 0.034(6) 0.038(6) 0.039(6) 0.001(5) -0.011(5) 0.000(5)
C55 0.039(7) 0.030(6) 0.043(6) -0.011(5) -0.020(5) -0.001(5)
C56 0.044(7) 0.040(6) 0.031(5) -0.011(5) -0.021(5) 0.002(5)
P3 0.0239(13) 0.0281(13) 0.0308(13) -0.0067(10) -0.0079(10) -0.0055(10)
C57 0.044(7) 0.029(6) 0.046(6) -0.006(5) -0.027(5) -0.005(5)
C58 0.042(7) 0.033(6) 0.052(7) 0.000(5) -0.023(5) -0.015(5)
C59 0.062(9) 0.023(6) 0.079(9) -0.003(6) -0.036(7) -0.004(5)
C60 0.041(8) 0.029(6) 0.102(10) -0.017(6) -0.041(7) -0.001(5)
C61 0.028(6) 0.040(7) 0.080(9) -0.022(6) -0.011(6) 0.001(5)
C62 0.038(7) 0.024(6) 0.058(7) -0.012(5) -0.011(5) 0.000(4)
C63 0.025(6) 0.047(6) 0.041(6) -0.014(5) -0.007(4) -0.022(5)
C64 0.042(7) 0.049(7) 0.035(6) -0.003(5) 0.001(5) -0.028(5)
C65 0.099(12) 0.081(10) 0.036(7) -0.024(7) -0.001(7) -0.060(9)
C66 0.055(9) 0.101(12) 0.054(8) -0.051(8) 0.022(6) -0.046(8)
C67 0.038(7) 0.084(10) 0.059(8) -0.039(7) 0.000(6) -0.026(6)
C68 0.022(6) 0.061(8) 0.053(7) -0.023(6) -0.009(5) -0.014(5)
C69 0.028(6) 0.030(5) 0.032(5) -0.011(4) -0.002(4) -0.001(4)
C70 0.029(6) 0.040(6) 0.035(5) -0.013(4) -0.014(4) 0.000(4)
C71 0.027(6) 0.053(7) 0.044(6) -0.031(5) -0.010(5) 0.004(5)
C72 0.046(7) 0.044(7) 0.050(7) -0.016(6) -0.023(6) 0.009(5)
C73 0.036(7) 0.038(6) 0.046(6) -0.014(5) -0.005(5) -0.003(5)
C74 0.026(6) 0.029(5) 0.040(6) -0.010(4) -0.011(4) 0.003(4)
P4 0.0209(13) 0.0249(12) 0.0349(13) -0.0095(10) -0.0033(10) -0.0044(9)
C75 0.026(6) 0.042(6) 0.037(6) -0.024(5) -0.010(4) -0.002(4)
C76 0.033(6) 0.036(6) 0.033(5) -0.010(4) -0.009(4) -0.002(4)
C77 0.042(7) 0.045(7) 0.044(6) -0.013(5) 0.013(5) -0.013(5)
C78 0.040(8) 0.069(9) 0.064(8) -0.038(7) 0.017(6) -0.009(6)
C79 0.050(8) 0.043(7) 0.057(7) -0.026(6) 0.011(6) -0.008(5)
C80 0.041(7) 0.037(6) 0.054(7) -0.014(5) -0.001(5) -0.009(5)
C81 0.024(6) 0.029(5) 0.051(6) -0.018(5) 0.003(5) -0.005(4)
C82 0.037(7) 0.022(5) 0.041(6) 0.005(4) -0.009(5) -0.005(4)
C83 0.049(7) 0.030(6) 0.055(7) 0.001(5) -0.014(6) -0.001(5)
C84 0.070(10) 0.039(7) 0.056(8) -0.008(6) -0.019(7) -0.006(6)
C85 0.047(8) 0.043(7) 0.052(7) 0.007(6) 0.004(6) 0.001(6)
C86 0.031(6) 0.034(6) 0.045(6) -0.010(5) -0.005(5) -0.003(4)
C87 0.020(5) 0.030(5) 0.052(6) -0.018(5) -0.007(4) -0.001(4)
C88 0.024(6) 0.048(7) 0.084(9) -0.042(6) -0.001(6) -0.007(5)
C89 0.040(8) 0.072(10) 0.140(14) -0.082(10) -0.007(8) -0.006(7)
C90 0.039(8) 0.072(10) 0.150(16) -0.069(11) -0.010(9) -0.004(7)
C91 0.032(7) 0.047(7) 0.081(9) -0.035(7) 0.009(6) -0.005(5)
C92 0.027(6) 0.031(6) 0.051(6) -0.017(5) -0.006(5) -0.008(4)
C93 0.046(7) 0.035(6) 0.036(6) -0.003(5) -0.001(5) 0.003(5)
C94 0.062(8) 0.025(6) 0.044(6) -0.001(5) -0.002(6) 0.006(5)
N1 0.056(6) 0.027(5) 0.039(5) 0.004(4) -0.001(4) 0.018(4)
C95 0.062(8) 0.040(7) 0.036(6) -0.004(5) -0.001(5) 0.004(6)
C96 0.069(9) 0.024(6) 0.043(6) -0.003(5) -0.008(6) 0.012(5)
C97 0.068(9) 0.032(7) 0.068(9) -0.008(6) 0.014(7) 0.016(6)
C98 0.068(9) 0.043(7) 0.046(7) 0.007(6) 0.010(6) 0.021(6)
C99 0.043(7) 0.032(6) 0.041(6) -0.003(5) 0.005(5) 0.005(5)
N2 0.045(6) 0.034(5) 0.031(5) 0.002(4) 0.006(4) 0.006(4)
C100 0.059(8) 0.033(6) 0.035(6) 0.000(5) 0.006(5) 0.009(5)
C101 0.043(7) 0.038(6) 0.051(7) -0.008(5) 0.008(5) 0.013(5)
C102 0.046(7) 0.044(7) 0.031(6) 0.011(5) 0.004(5) -0.001(5)
C103 0.053(7) 0.034(6) 0.034(6) 0.007(5) -0.018(5) 0.003(5)
C104 0.054(8) 0.034(6) 0.047(7) -0.004(5) -0.002(6) 0.014(5)
Re1 0.0890(5) 0.0353(3) 0.0412(3) 0.0069(2) 0.0183(3) 0.0274(3)
Cl1 0.116(4) 0.075(3) 0.076(2) -0.004(2) 0.005(2) 0.028(2)
C105 0.130(15) 0.029(7) 0.058(9) 0.004(6) 0.012(9) 0.030(8)
O1 0.132(10) 0.055(6) 0.045(5) -0.002(5) 0.021(6) 0.012(6)
O2 0.131(15) 0.079(10) 0.130(14) 0.063(9) 0.065(11) 0.061(10)
C107 0.080(10) 0.036(7) 0.049(7) -0.003(5) 0.014(6) 0.030(7)
O3 0.111(9) 0.049(6) 0.061(6) -0.008(4) 0.006(5) 0.037(6)
C108 0.068(19) 0.19(2) 0.09(2) -0.01(3) -0.04(2) -0.01(2)
Cl2 0.099(14) 0.37(3) 0.085(13) -0.109(16) -0.033(12) 0.014(19)
Cl3 0.26(4) 0.23(3) 0.35(4) 0.00(3) -0.05(4) -0.14(3)
Cl4 0.056(10) 0.110(11) 0.098(10) -0.049(8) -0.016(7) 0.006(7)
C18' 0.066(14) 0.110(10) 0.077(11) -0.037(11) -0.016(13) 0.005(11)
Cl2' 0.072(4) 0.152(7) 0.070(4) -0.006(4) -0.011(3) 0.023(4)
Cl3' 0.072(4) 0.098(4) 0.080(4) -0.010(3) 0.003(3) -0.016(3)
Cl4' 0.133(9) 0.119(6) 0.124(6) -0.057(5) 0.022(6) -0.053(6)
C109 0.61(8) 0.25(4) 0.33(5) -0.23(4) 0.40(6) -0.35(5)
Cl5 0.194(9) 0.162(8) 0.298(13) -0.060(8) -0.007(9) -0.029(7)
Cl6 0.43(2) 1.04(5) 0.119(7) -0.026(14) -0.024(9) -0.57(3)
Cl7 0.085(4) 0.112(4) 0.175(6) -0.008(4) -0.032(4) -0.011(3)

loop_
_atom_type_symbol
_atom_type_description
_atom_type_scat_dispersion_real
_atom_type_scat_dispersion_imag
_atom_type_scat_source
C C 0.0181 0.0091 'International Tables Vol C Tables 4.2.6.8 and 6.1.1.4'
H H 0.0000 0.0000 'International Tables Vol C Tables 4.2.6.8 and 6.1.1.4'
N N 0.0311 0.0180 'International Tables Vol C Tables 4.2.6.8 and 6.1.1.4'
O O 0.0492 0.0322 'International Tables Vol C Tables 4.2.6.8 and 6.1.1.4'
P P 0.2955 0.4335 'International Tables Vol C Tables 4.2.6.8 and 6.1.1.4'
Cl Cl 0.3639 0.7018 'International Tables Vol C Tables 4.2.6.8 and 6.1.1.4'
Re Re -5.2083 5.8923 'International Tables Vol C Tables 4.2.6.8 and 6.1.1.4'
Os Os -4.9801 6.2216 'International Tables Vol C Tables 4.2.6.8 and 6.1.1.4'

loop_
_geom_angle_atom_site_label_1
_geom_angle_atom_site_label_2
_geom_angle_atom_site_label_3
_geom_angle
C2 C1 C6 120.0
C2 C1 C7 120.5(5)
C6 C1 C7 119.3(5)
C1 C2 C3 120.0
C2 C3 C4 120.0
C2 C3 C50 120.0(5)
C4 C3 C50 120.0(5)
C5 C4 C3 120.0
C4 C5 C6 120.0
C4 C5 C93 120.3(5)
C6 C5 C93 119.7(5)
C5 C6 C1 120.0
C8 C7 C1 173.5(10)
C7 C8 Os1 175.6(8)
C8 Os1 C9 92.6(3)
C8 Os1 C10 101.5(3)
C9 Os1 C10 37.28(10)
C8 Os1 C13 118.7(3)
C9 Os1 C13 37.09(9)
C10 Os1 C13 61.91(12)
C8 Os1 C11 136.7(3)
C9 Os1 C11 61.89(12)
C10 Os1 C11 37.03(10)
C13 Os1 C11 61.53(12)
C8 Os1 C12 153.8(3)
C9 Os1 C12 61.68(12)
C10 Os1 C12 61.65(12)
C13 Os1 C12 36.75(9)
C11 Os1 C12 36.71(10)
C8 Os1 P1 87.5(2)
C9 Os1 P1 138.8(2)
C10 Os1 P1 102.51(18)
C13 Os1 P1 150.76(17)
C11 Os1 P1 90.85(15)
C12 Os1 P1 114.73(17)
C8 Os1 P2 89.5(3)
C9 Os1 P2 116.8(2)
C10 Os1 P2 151.30(17)
C13 Os1 P2 89.51(17)
C11 Os1 P2 132.39(18)
C12 Os1 P2 97.59(18)
P1 Os1 P2 104.39(8)
C10 C9 C13 108.0
C10 C9 Os1 71.5(3)
C13 C9 Os1 72.4(2)
C11 C10 C9 108.0
C11 C10 Os1 72.4(2)
C9 C10 Os1 71.3(2)
C10 C11 C12 108.0
C10 C11 Os1 70.5(2)
C12 C11 Os1 72.1(2)
C13 C12 C11 108.0
C13 C12 Os1 71.0(2)
C11 C12 Os1 71.1(2)
C12 C13 C9 108.0
C12 C13 Os1 72.3(2)
C9 C13 Os1 70.5(2)
C20 P1 C14 102.2(5)
C20 P1 C26 101.1(4)
C14 P1 C26 101.8(3)
C20 P1 Os1 121.1(3)
C14 P1 Os1 108.4(2)
C26 P1 Os1 119.4(2)
C15 C14 C19 120.0
C15 C14 P1 117.7(4)
C19 C14 P1 122.3(4)
C16 C15 C14 120.0
C15 C16 C17 120.0
C18 C17 C16 120.0
C17 C18 C19 120.0
C18 C19 C14 120.0
C25 C20 C21 120.8(12)
C25 C20 P1 118.2(12)
C21 C20 P1 121.0(10)
C22 C21 C20 124.4(17)
C23 C22 C21 114(2)
C24 C23 C22 130.3(19)
C23 C24 C25 115.8(14)
C20 C25 C24 113.6(16)
C27 C26 C31 120.0
C27 C26 P1 120.7(3)
C31 C26 P1 119.2(3)
C26 C27 C28 120.0
C29 C28 C27 120.0
C30 C29 C28 120.0
C29 C30 C31 120.0
C30 C31 C26 120.0
C32 P2 C38 103.7(3)
C32 P2 C44 104.5(3)
C38 P2 C44 95.4(3)
C32 P2 Os1 110.4(2)
C38 P2 Os1 113.0(2)
C44 P2 Os1 127.0(2)
C33 C32 C37 120.0
C33 C32 P2 117.8(3)
C37 C32 P2 121.9(3)
C34 C33 C32 120.0
C33 C34 C35 120.0
C36 C35 C34 120.0
C35 C36 C37 120.0
C36 C37 C32 120.0
C39 C38 C43 120.0
C39 C38 P2 121.1(3)
C43 C38 P2 118.7(3)
C38 C39 C40 120.0
C41 C40 C39 120.0
C40 C41 C42 120.0
C43 C42 C41 120.0
C42 C43 C38 120.0
C45 C44 C49 120.0
C45 C44 P2 122.6(3)
C49 C44 P2 117.1(3)
C46 C45 C44 120.0
C47 C46 C45 120.0
C46 C47 C48 120.0
C49 C48 C47 120.0
C48 C49 C44 120.0
C51 C50 C3 175.8(10)
C50 C51 Os2 173.3(8)
C51 Os2 C56 95.4(3)
C51 Os2 C52 89.4(3)
C56 Os2 C52 37.15(10)
C51 Os2 C55 130.3(3)
C56 Os2 C55 37.13(10)
C52 Os2 C55 61.68(12)
C51 Os2 C53 118.1(3)
C56 Os2 C53 61.45(11)
C52 Os2 C53 36.62(9)
C55 Os2 C53 61.08(12)
C51 Os2 P4 90.0(3)
C56 Os2 P4 107.43(18)
C52 Os2 P4 144.21(19)
C55 Os2 P4 92.57(16)
C53 Os2 P4 149.64(18)
C51 Os2 C54 150.5(3)
C56 Os2 C54 61.43(12)
C52 Os2 C54 61.10(11)
C55 Os2 C54 36.59(10)
C53 Os2 C54 36.30(9)
P4 Os2 C54 113.40(18)
C51 Os2 P3 90.6(3)
C56 Os2 P3 152.78(17)
C52 Os2 P3 116.72(19)
C55 Os2 P3 137.54(19)
C53 Os2 P3 92.35(16)
P4 Os2 P3 99.07(9)
C54 Os2 P3 102.51(18)
C53 C52 C56 108.0
C53 C52 Os2 73.2(3)
C56 C52 Os2 70.6(2)
C52 C53 C54 108.0
C52 C53 Os2 70.2(3)
C54 C53 Os2 71.9(2)
C55 C54 C53 108.0
C55 C54 Os2 70.3(2)
C53 C54 Os2 71.8(2)
C54 C55 C56 108.0
C54 C55 Os2 73.2(2)
C56 C55 Os2 70.5(3)
C55 C56 C52 108.0
C55 C56 Os2 72.4(3)
C52 C56 Os2 72.3(2)
C63 P3 C69 101.1(3)
C63 P3 C57 108.9(3)
C69 P3 C57 97.5(3)
C63 P3 Os2 112.2(2)
C69 P3 Os2 127.9(2)
C57 P3 Os2 107.6(2)
C58 C57 C62 120.0
C58 C57 P3 125.4(4)
C62 C57 P3 114.5(4)
C57 C58 C59 120.0
C60 C59 C58 120.0
C61 C60 C59 120.0
C60 C61 C62 120.0
C61 C62 C57 120.0
C64 C63 C68 120.0
C64 C63 P3 120.0(4)
C68 C63 P3 119.7(4)
C65 C64 C63 120.0
C66 C65 C64 120.0
C65 C66 C67 120.0
C66 C67 C68 120.0
C67 C68 C63 120.0
C70 C69 C74 120.0
C70 C69 P3 117.7(3)
C74 C69 P3 122.2(3)
C71 C70 C69 120.0
C72 C71 C70 120.0
C71 C72 C73 120.0
C72 C73 C74 120.0
C73 C74 C69 120.0
C81 P4 C75 102.3(3)
C81 P4 C87 100.6(3)
C75 P4 C87 102.3(3)
C81 P4 Os2 122.9(2)
C75 P4 Os2 117.7(2)
C87 P4 Os2 108.0(2)
C76 C75 C80 120.0
C76 C75 P4 117.3(3)
C80 C75 P4 122.6(3)
C77 C76 C75 120.0
C76 C77 C78 120.0
C79 C78 C77 120.0
C80 C79 C78 120.0
C79 C80 C75 120.0
C82 C81 C86 120.0
C82 C81 P4 119.9(3)
C86 C81 P4 120.1(3)
C81 C82 C83 120.0
C84 C83 C82 120.0
C85 C84 C83 120.0
C84 C85 C86 120.0
C85 C86 C81 120.0
C88 C87 C92 120.0
C88 C87 P4 122.8(3)
C92 C87 P4 117.2(3)
C89 C88 C87 120.0
C90 C89 C88 120.0
C89 C90 C91 120.0
C92 C91 C90 120.0
C91 C92 C87 120.0
C94 C93 C5 176.5(13)
C93 C94 C96 178.7(14)
C95 N1 C99 118.5(9)
C95 N1 Re1 123.8(8)
C99 N1 Re1 117.7(7)
N1 C95 C96 123.3(11)
C97 C96 C95 118.4(10)
C97 C96 C94 122.5(10)
C95 C96 C94 119.2(11)
C96 C97 C98 119.1(11)
C97 C98 C99 119.9(11)
N1 C99 C98 120.7(10)
N1 C99 C100 114.8(9)
C98 C99 C100 124.5(10)
C100 N2 C104 117.5(9)
C100 N2 Re1 117.3(7)
C104 N2 Re1 125.2(7)
N2 C100 C101 122.4(9)
N2 C100 C99 115.7(9)
C101 C100 C99 121.9(10)
C102 C101 C100 119.0(10)
C101 C102 C103 118.8(10)
C104 C103 C102 119.5(9)
N2 C104 C103 122.7(10)
C105 Re1 C107 89.5(5)
C105 Re1 C106 90.6(7)
C107 Re1 C106 92.8(6)
C105 Re1 N1 98.3(4)
C107 Re1 N1 172.1(4)
C106 Re1 N1 88.1(5)
C105 Re1 N2 172.6(5)
C107 Re1 N2 97.6(4)
C106 Re1 N2 87.4(4)
N1 Re1 N2 74.6(3)
C105 Re1 Cl1 92.0(6)
C107 Re1 Cl1 92.3(5)
C106 Re1 Cl1 174.2(4)
N1 Re1 Cl1 86.4(3)
N2 Re1 Cl1 89.4(3)
O1 C105 Re1 174.9(15)
O2 C106 Re1 166(2)
O3 C107 Re1 176.9(13)
Cl2 C108 Cl4 114(2)
Cl2 C108 Cl3 102(3)
Cl4 C108 Cl3 108(2)
Cl2' C18' Cl4' 113.9(16)
Cl2' C18' Cl3' 111.4(15)
Cl4' C18' Cl3' 111.8(15)
Cl6 C109 Cl7 103.60(16)
Cl6 C109 Cl5 103.42(16)
Cl7 C109 Cl5 103.57(16)

loop_
_geom_bond_atom_site_label_1
_geom_bond_atom_site_label_2
_geom_bond_distance
C1 C2 1.3900
C1 C6 1.3900
C1 C7 1.448(10)
C2 C3 1.3900
C3 C4 1.3900
C3 C50 1.453(11)
C4 C5 1.3900
C5 C6 1.3900
C5 C93 1.455(11)
C7 C8 1.200(13)
C8 Os1 2.025(9)
Os1 C9 2.220(6)
Os1 C10 2.223(7)
Os1 C13 2.244(6)
Os1 C11 2.248(7)
Os1 C12 2.261(6)
Os1 P1 2.296(2)
Os1 P2 2.307(3)
C9 C10 1.4200
C9 C13 1.4200
C10 C11 1.4200
C11 C12 1.4200
C12 C13 1.4200
P1 C20 1.828(10)
P1 C14 1.852(5)
P1 C26 1.853(5)
C14 C15 1.3900
C14 C19 1.3900
C15 C16 1.3900
C16 C17 1.3900
C17 C18 1.3900
C18 C19 1.3900
C20 C25 1.379(19)
C20 C21 1.44(2)
C21 C22 1.38(2)
C22 C23 1.34(3)
C23 C24 1.33(3)
C24 C25 1.61(2)
C26 C27 1.3900
C26 C31 1.3900
C27 C28 1.3900
C28 C29 1.3900
C29 C30 1.3900
C30 C31 1.3900
P2 C32 1.846(5)
P2 C38 1.856(5)
P2 C44 1.871(5)
C32 C33 1.3900
C32 C37 1.3900
C33 C34 1.3900
C34 C35 1.3900
C35 C36 1.3900
C36 C37 1.3900
C38 C39 1.3900
C38 C43 1.3900
C39 C40 1.3900
C40 C41 1.3900
C41 C42 1.3900
C42 C43 1.3900
C44 C45 1.3900
C44 C49 1.3900
C45 C46 1.3900
C46 C47 1.3900
C47 C48 1.3900
C48 C49 1.3900
C50 C51 1.205(14)
C51 Os2 2.007(10)
Os2 C56 2.217(7)
Os2 C52 2.240(6)
Os2 C55 2.242(6)
Os2 C53 2.278(6)
Os2 P4 2.279(2)
Os2 C54 2.280(7)
Os2 P3 2.285(2)
C52 C53 1.4200
C52 C56 1.4200
C53 C54 1.4200
C54 C55 1.4200
C55 C56 1.4200
P3 C63 1.837(5)
P3 C69 1.850(5)
P3 C57 1.865(5)
C57 C58 1.3900
C57 C62 1.3900
C58 C59 1.3900
C59 C60 1.3900
C60 C61 1.3900
C61 C62 1.3900
C63 C64 1.3900
C63 C68 1.3900
C64 C65 1.3900
C65 C66 1.3900
C66 C67 1.3900
C67 C68 1.3900
C69 C70 1.3900
C69 C74 1.3900
C70 C71 1.3900
C71 C72 1.3900
C72 C73 1.3900
C73 C74 1.3900
P4 C81 1.861(5)
P4 C75 1.864(5)
P4 C87 1.865(5)
C75 C76 1.3900
C75 C80 1.3900
C76 C77 1.3900
C77 C78 1.3900
C78 C79 1.3900
C79 C80 1.3900
C81 C82 1.3900
C81 C86 1.3900
C82 C83 1.3900
C83 C84 1.3900
C84 C85 1.3900
C85 C86 1.3900
C87 C88 1.3900
C87 C92 1.3900
C88 C89 1.3900
C89 C90 1.3900
C90 C91 1.3900
C91 C92 1.3900
C93 C94 1.182(15)
C94 C96 1.432(15)
N1 C95 1.328(14)
N1 C99 1.343(14)
N1 Re1 2.159(8)
C95 C96 1.390(16)
C96 C97 1.363(17)
C97 C98 1.374(16)
C98 C99 1.396(16)
C99 C100 1.484(15)
N2 C100 1.330(14)
N2 C104 1.368(13)
N2 Re1 2.170(8)
C100 C101 1.419(15)
C101 C102 1.370(15)
C102 C103 1.384(16)
C103 C104 1.375(16)
Re1 C105 1.917(14)
Re1 C107 1.923(11)
Re1 C106 2.075(10)
Re1 Cl1 2.339(6)
C105 O1 1.170(16)
C106 O2 0.77(2)
C107 O3 1.146(14)
C108 Cl2 1.68(3)
C108 Cl4 1.75(3)
C108 Cl3 1.77(3)
C18' Cl2' 1.66(3)
C18' Cl4' 1.75(3)
C18' Cl3' 1.75(3)
C109 Cl6 1.752(2)
C109 Cl7 1.752(2)
C109 Cl5 1.753(2)

loop_
_geom_torsion_atom_site_label_1
_geom_torsion_atom_site_label_2
_geom_torsion_atom_site_label_3
_geom_torsion_atom_site_label_4
_geom_torsion
C6 C1 C2 C3 0.0
C7 C1 C2 C3 174.8(7)
C1 C2 C3 C4 0.0
C1 C2 C3 C50 178.1(7)
C2 C3 C4 C5 0.0
C50 C3 C4 C5 -178.1(7)
C3 C4 C5 C6 0.0
C3 C4 C5 C93 -177.2(8)
C4 C5 C6 C1 0.0
C93 C5 C6 C1 177.3(8)
C2 C1 C6 C5 0.0
C7 C1 C6 C5 -174.8(7)
C2 C1 C7 C8 127(8)
C6 C1 C7 C8 -58(8)
C1 C7 C8 Os1 95(13)
C7 C8 Os1 C9 10(11)
C7 C8 Os1 C10 47(11)
C7 C8 Os1 C13 -17(11)
C7 C8 Os1 C11 60(11)
C7 C8 Os1 C12 0(12)
C7 C8 Os1 P1 149(11)
C7 C8 Os1 P2 -107(11)
C8 Os1 C9 C10 105.7(3)
C13 Os1 C9 C10 -116.66(13)
C11 Os1 C9 C10 -37.59(10)
C12 Os1 C9 C10 -79.47(15)
P1 Os1 C9 C10 16.6(3)
P2 Os1 C9 C10 -163.5(2)
C8 Os1 C9 C13 -137.6(4)
C10 Os1 C9 C13 116.66(13)
C11 Os1 C9 C13 79.07(15)
C12 Os1 C9 C13 37.19(10)
P1 Os1 C9 C13 133.3(3)
P2 Os1 C9 C13 -46.8(3)
C13 C9 C10 C11 0.0
Os1 C9 C10 C11 63.6(2)
C13 C9 C10 Os1 -63.6(2)
C8 Os1 C10 C11 164.4(3)
C9 Os1 C10 C11 -116.71(13)
C13 Os1 C10 C11 -79.06(15)
C12 Os1 C10 C11 -37.14(10)
P1 Os1 C10 C11 74.4(2)
P2 Os1 C10 C11 -84.8(5)
C8 Os1 C10 C9 -78.9(3)
C13 Os1 C10 C9 37.65(10)
C11 Os1 C10 C9 116.71(13)
C12 Os1 C10 C9 79.57(15)
P1 Os1 C10 C9 -168.9(2)
P2 Os1 C10 C9 31.9(5)
C9 C10 C11 C12 0.0
Os1 C10 C11 C12 62.8(2)
C9 C10 C11 Os1 -62.8(2)
C8 Os1 C11 C10 -22.7(5)
C9 Os1 C11 C10 37.84(10)
C13 Os1 C11 C10 80.18(15)
C12 Os1 C11 C10 117.28(13)
P1 Os1 C11 C10 -109.9(2)
P2 Os1 C11 C10 139.6(3)
C8 Os1 C11 C12 -139.9(4)
C9 Os1 C11 C12 -79.44(15)
C10 Os1 C11 C12 -117.28(13)
C13 Os1 C11 C12 -37.10(10)
P1 Os1 C11 C12 132.8(2)
P2 Os1 C11 C12 22.4(3)
C10 C11 C12 C13 0.0
Os1 C11 C12 C13 61.8(2)
C10 C11 C12 Os1 -61.8(2)
C8 Os1 C12 C13 -25.7(8)
C9 Os1 C12 C13 -37.54(10)
C10 Os1 C12 C13 -80.12(15)
C11 Os1 C12 C13 -117.59(13)
P1 Os1 C12 C13 -171.4(2)
P2 Os1 C12 C13 78.9(2)
C8 Os1 C12 C11 91.9(8)
C9 Os1 C12 C11 80.05(15)
C10 Os1 C12 C11 37.46(10)
C13 Os1 C12 C11 117.59(13)
P1 Os1 C12 C11 -53.8(2)
P2 Os1 C12 C11 -163.5(2)
C11 C12 C13 C9 0.0
Os1 C12 C13 C9 61.9(2)
C11 C12 C13 Os1 -61.9(2)
C10 C9 C13 C12 0.0
Os1 C9 C13 C12 -63.0(3)
C10 C9 C13 Os1 63.0(2)
C8 Os1 C13 C12 167.4(4)
C9 Os1 C13 C12 117.19(13)
C10 Os1 C13 C12 79.34(15)
C11 Os1 C13 C12 37.07(10)
P1 Os1 C13 C12 16.1(5)
P2 Os1 C13 C12 -103.4(2)
C8 Os1 C13 C9 50.2(4)
C10 Os1 C13 C9 -37.85(10)
C11 Os1 C13 C9 -80.12(15)
C12 Os1 C13 C9 -117.19(13)
P1 Os1 C13 C9 -101.1(5)
P2 Os1 C13 C9 139.4(3)
C8 Os1 P1 C20 30.7(6)
C9 Os1 P1 C20 121.7(6)
C10 Os1 P1 C20 132.0(5)
C13 Os1 P1 C20 -174.3(6)
C11 Os1 P1 C20 167.4(5)
C12 Os1 P1 C20 -163.7(5)
P2 Os1 P1 C20 -58.2(5)
C8 Os1 P1 C14 -86.7(4)
C9 Os1 P1 C14 4.3(4)
C10 Os1 P1 C14 14.5(3)
C13 Os1 P1 C14 68.3(4)
C11 Os1 P1 C14 50.0(3)
C12 Os1 P1 C14 78.8(3)
P2 Os1 P1 C14 -175.6(2)
C8 Os1 P1 C26 157.5(4)
C9 Os1 P1 C26 -111.5(3)
C10 Os1 P1 C26 -101.3(3)
C13 Os1 P1 C26 -47.5(5)
C11 Os1 P1 C26 -65.8(3)
C12 Os1 P1 C26 -37.0(3)
P2 Os1 P1 C26 68.6(3)
C20 P1 C14 C15 -68.7(5)
C26 P1 C14 C15 -172.9(4)
Os1 P1 C14 C15 60.3(5)
C20 P1 C14 C19 113.2(5)
C26 P1 C14 C19 8.9(5)
Os1 P1 C14 C19 -117.9(4)
C19 C14 C15 C16 0.0
P1 C14 C15 C16 -178.2(6)
C14 C15 C16 C17 0.0
C15 C16 C17 C18 0.0
C16 C17 C18 C19 0.0
C17 C18 C19 C14 0.0
C15 C14 C19 C18 0.0
P1 C14 C19 C18 178.2(6)
C14 P1 C20 C25 -165.5(8)
C26 P1 C20 C25 -60.7(9)
Os1 P1 C20 C25 74.0(9)
C14 P1 C20 C21 13.3(9)
C26 P1 C20 C21 118.1(8)
Os1 P1 C20 C21 -107.2(8)
C25 C20 C21 C22 -2.0(14)
P1 C20 C21 C22 179.2(9)
C20 C21 C22 C23 -5.1(16)
C21 C22 C23 C24 6(3)
C22 C23 C24 C25 1(3)
C21 C20 C25 C24 7.9(15)
P1 C20 C25 C24 -173.2(8)
C23 C24 C25 C20 -7.5(19)
C20 P1 C26 C27 -37.1(6)
C14 P1 C26 C27 68.0(5)
Os1 P1 C26 C27 -172.7(3)
C20 P1 C26 C31 145.6(6)
C14 P1 C26 C31 -109.3(4)
Os1 P1 C26 C31 10.0(5)
C31 C26 C27 C28 0.0
P1 C26 C27 C28 -177.3(5)
C26 C27 C28 C29 0.0
C27 C28 C29 C30 0.0
C28 C29 C30 C31 0.0
C29 C30 C31 C26 0.0
C27 C26 C31 C30 0.0
P1 C26 C31 C30 177.3(5)
C8 Os1 P2 C32 -173.2(3)
C9 Os1 P2 C32 94.2(3)
C10 Os1 P2 C32 73.2(4)
C13 Os1 P2 C32 68.1(3)
C11 Os1 P2 C32 18.9(3)
C12 Os1 P2 C32 32.1(3)
P1 Os1 P2 C32 -85.9(2)
C8 Os1 P2 C38 71.2(3)
C9 Os1 P2 C38 -21.4(3)
C10 Os1 P2 C38 -42.4(5)
C13 Os1 P2 C38 -47.5(3)
C11 Os1 P2 C38 -96.7(3)
C12 Os1 P2 C38 -83.5(3)
P1 Os1 P2 C38 158.5(2)
C8 Os1 P2 C44 -45.3(4)
C9 Os1 P2 C44 -138.0(3)
C10 Os1 P2 C44 -159.0(4)
C13 Os1 P2 C44 -164.1(3)
C11 Os1 P2 C44 146.7(3)
C12 Os1 P2 C44 160.0(3)
P1 Os1 P2 C44 41.9(3)
C38 P2 C32 C33 -152.1(4)
C44 P2 C32 C33 -52.8(4)
Os1 P2 C32 C33 86.5(3)
C38 P2 C32 C37 33.5(5)
C44 P2 C32 C37 132.8(4)
Os1 P2 C32 C37 -87.8(4)
C37 C32 C33 C34 0.0
P2 C32 C33 C34 -174.5(5)
C32 C33 C34 C35 0.0
C33 C34 C35 C36 0.0
C34 C35 C36 C37 0.0
C35 C36 C37 C32 0.0
C33 C32 C37 C36 0.0
P2 C32 C37 C36 174.2(5)
C32 P2 C38 C39 36.0(5)
C44 P2 C38 C39 -70.4(4)
Os1 P2 C38 C39 155.5(3)
C32 P2 C38 C43 -148.9(4)
C44 P2 C38 C43 104.8(4)
Os1 P2 C38 C43 -29.3(4)
C43 C38 C39 C40 0.0
P2 C38 C39 C40 175.1(5)
C38 C39 C40 C41 0.0
C39 C40 C41 C42 0.0
C40 C41 C42 C43 0.0
C41 C42 C43 C38 0.0
C39 C38 C43 C42 0.0
P2 C38 C43 C42 -175.2(5)
C32 P2 C44 C45 -13.6(5)
C38 P2 C44 C45 92.1(4)
Os1 P2 C44 C45 -143.7(3)
C32 P2 C44 C49 173.2(3)
C38 P2 C44 C49 -81.2(4)
Os1 P2 C44 C49 43.0(4)
C49 C44 C45 C46 0.0
P2 C44 C45 C46 -173.1(5)
C44 C45 C46 C47 0.0
C45 C46 C47 C48 0.0
C46 C47 C48 C49 0.0
C47 C48 C49 C44 0.0
C45 C44 C49 C48 0.0
P2 C44 C49 C48 173.4(5)
C2 C3 C50 C51 37(14)
C4 C3 C50 C51 -144(13)
C3 C50 C51 Os2 -75(17)
C50 C51 Os2 C56 -29(8)
C50 C51 Os2 C52 8(8)
C50 C51 Os2 C55 -43(8)
C50 C51 Os2 C53 31(8)
C50 C51 Os2 P4 -136(8)
C50 C51 Os2 C54 7(8)
C50 C51 Os2 P3 124(8)
C51 Os2 C52 C53 143.5(4)
C56 Os2 C52 C53 -116.69(13)
C55 Os2 C52 C53 -78.72(15)
P4 Os2 C52 C53 -127.4(4)
C54 Os2 C52 C53 -36.82(10)
P3 Os2 C52 C53 53.1(2)
C51 Os2 C52 C56 -99.8(4)
C55 Os2 C52 C56 37.97(10)
C53 Os2 C52 C56 116.69(13)
P4 Os2 C52 C56 -10.7(4)
C54 Os2 C52 C56 79.86(14)
P3 Os2 C52 C56 169.8(2)
C56 C52 C53 C54 0.0
Os2 C52 C53 C54 62.4(2)
C56 C52 C53 Os2 -62.4(2)
C51 Os2 C53 C52 -42.4(4)
C56 Os2 C53 C52 37.90(11)
C55 Os2 C53 C52 80.48(16)
P4 Os2 C53 C52 113.2(4)
C54 Os2 C53 C52 117.58(13)
P3 Os2 C53 C52 -134.3(2)
C51 Os2 C53 C54 -160.0(4)
C56 Os2 C53 C54 -79.68(15)
C52 Os2 C53 C54 -117.58(13)
C55 Os2 C53 C54 -37.11(10)
P4 Os2 C53 C54 -4.4(4)
P3 Os2 C53 C54 108.1(2)
C52 C53 C54 C55 0.0
Os2 C53 C54 C55 61.3(2)
C52 C53 C54 Os2 -61.3(2)
C51 Os2 C54 C55 -79.8(7)
C56 Os2 C54 C55 -37.86(10)
C52 Os2 C54 C55 -80.47(16)
C53 Os2 C54 C55 -117.63(13)
P4 Os2 C54 C55 59.9(2)
P3 Os2 C54 C55 165.7(2)
C51 Os2 C54 C53 37.8(7)
C56 Os2 C54 C53 79.76(15)
C52 Os2 C54 C53 37.15(10)
C55 Os2 C54 C53 117.63(13)
P4 Os2 C54 C53 177.6(2)
P3 Os2 C54 C53 -76.6(2)
C53 C54 C55 C56 0.0
Os2 C54 C55 C56 62.2(2)
C53 C54 C55 Os2 -62.2(2)
C51 Os2 C55 C54 140.5(4)
C56 Os2 C55 C54 116.75(12)
C52 Os2 C55 C54 78.75(15)
C53 Os2 C55 C54 36.81(10)
P4 Os2 C55 C54 -127.3(2)
P3 Os2 C55 C54 -20.9(3)
C51 Os2 C55 C56 23.8(4)
C52 Os2 C55 C56 -37.99(10)
C53 Os2 C55 C56 -79.93(15)
P4 Os2 C55 C56 115.9(2)
C54 Os2 C55 C56 -116.75(12)
P3 Os2 C55 C56 -137.6(3)
C54 C55 C56 C52 0.0
Os2 C55 C56 C52 64.0(2)
C54 C55 C56 Os2 -64.0(2)
C53 C52 C56 C55 0.0
Os2 C52 C56 C55 -64.1(3)
C53 C52 C56 Os2 64.1(3)
C51 Os2 C56 C55 -162.0(3)
C52 Os2 C56 C55 116.21(12)
C53 Os2 C56 C55 78.85(15)
P4 Os2 C56 C55 -70.3(2)
C54 Os2 C56 C55 37.31(10)
P3 Os2 C56 C55 96.0(5)
C51 Os2 C56 C52 81.8(3)
C55 Os2 C56 C52 -116.21(12)
C53 Os2 C56 C52 -37.36(9)
P4 Os2 C56 C52 173.5(2)
C54 Os2 C56 C52 -78.90(14)
P3 Os2 C56 C52 -20.2(5)
C51 Os2 P3 C63 159.5(4)
C56 Os2 P3 C63 -97.3(4)
C52 Os2 P3 C63 -110.9(3)
C55 Os2 P3 C63 -34.6(4)
C53 Os2 P3 C63 -82.3(3)
P4 Os2 P3 C63 69.4(3)
C54 Os2 P3 C63 -47.1(3)
C51 Os2 P3 C69 34.1(4)
C56 Os2 P3 C69 137.2(5)
C52 Os2 P3 C69 123.7(3)
C55 Os2 P3 C69 -160.0(3)
C53 Os2 P3 C69 152.3(3)
P4 Os2 P3 C69 -56.0(3)
C54 Os2 P3 C69 -172.5(3)
C51 Os2 P3 C57 -80.8(4)
C56 Os2 P3 C57 22.4(5)
C52 Os2 P3 C57 8.9(3)
C55 Os2 P3 C57 85.2(3)
C53 Os2 P3 C57 37.4(3)
P4 Os2 P3 C57 -170.8(2)
C54 Os2 P3 C57 72.6(3)
C63 P3 C57 C58 2.7(5)
C69 P3 C57 C58 107.2(4)
Os2 P3 C57 C58 -119.1(4)
C63 P3 C57 C62 179.7(4)
C69 P3 C57 C62 -75.8(4)
Os2 P3 C57 C62 57.9(4)
C62 C57 C58 C59 0.0
P3 C57 C58 C59 176.8(5)
C57 C58 C59 C60 0.0
C58 C59 C60 C61 0.0
C59 C60 C61 C62 0.0
C60 C61 C62 C57 0.0
C58 C57 C62 C61 0.0
P3 C57 C62 C61 -177.1(5)
C69 P3 C63 C64 -152.2(4)
C57 P3 C63 C64 -50.2(5)
Os2 P3 C63 C64 68.8(4)
C69 P3 C63 C68 34.1(4)
C57 P3 C63 C68 136.1(4)
Os2 P3 C63 C68 -105.0(4)
C68 C63 C64 C65 0.0
P3 C63 C64 C65 -173.7(5)
C63 C64 C65 C66 0.0
C64 C65 C66 C67 0.0
C65 C66 C67 C68 0.0
C66 C67 C68 C63 0.0
C64 C63 C68 C67 0.0
P3 C63 C68 C67 173.8(5)
C63 P3 C69 C70 46.5(4)
C57 P3 C69 C70 -64.6(4)
Os2 P3 C69 C70 176.2(3)
C63 P3 C69 C74 -132.2(4)
C57 P3 C69 C74 116.8(4)
Os2 P3 C69 C74 -2.5(5)
C74 C69 C70 C71 0.0
P3 C69 C70 C71 -178.7(5)
C69 C70 C71 C72 0.0
C70 C71 C72 C73 0.0
C71 C72 C73 C74 0.0
C72 C73 C74 C69 0.0
C70 C69 C74 C73 0.0
P3 C69 C74 C73 178.6(5)
C51 Os2 P4 C81 -34.5(4)
C56 Os2 P4 C81 -130.2(3)
C52 Os2 P4 C81 -123.5(4)
C55 Os2 P4 C81 -164.9(3)
C53 Os2 P4 C81 166.9(4)
C54 Os2 P4 C81 164.0(3)
P3 Os2 P4 C81 56.1(3)
C51 Os2 P4 C75 -163.3(4)
C56 Os2 P4 C75 101.0(3)
C52 Os2 P4 C75 107.8(4)
C55 Os2 P4 C75 66.3(3)
C53 Os2 P4 C75 38.1(5)
C54 Os2 P4 C75 35.2(3)
P3 Os2 P4 C75 -72.7(3)
C51 Os2 P4 C87 81.6(4)
C56 Os2 P4 C87 -14.1(3)
C52 Os2 P4 C87 -7.3(4)
C55 Os2 P4 C87 -48.7(3)
C53 Os2 P4 C87 -77.0(4)
C54 Os2 P4 C87 -79.8(3)
P3 Os2 P4 C87 172.2(2)
C81 P4 C75 C76 -150.9(4)
C87 P4 C75 C76 105.1(4)
Os2 P4 C75 C76 -13.0(5)
C81 P4 C75 C80 33.2(5)
C87 P4 C75 C80 -70.7(5)
Os2 P4 C75 C80 171.2(3)
C80 C75 C76 C77 0.0
P4 C75 C76 C77 -175.9(5)
C75 C76 C77 C78 0.0
C76 C77 C78 C79 0.0
C77 C78 C79 C80 0.0
C78 C79 C80 C75 0.0
C76 C75 C80 C79 0.0
P4 C75 C80 C79 175.7(5)
C75 P4 C81 C82 34.1(5)
C87 P4 C81 C82 139.4(4)
Os2 P4 C81 C82 -100.9(4)
C75 P4 C81 C86 -146.9(4)
C87 P4 C81 C86 -41.6(4)
Os2 P4 C81 C86 78.0(4)
C86 C81 C82 C83 0.0
P4 C81 C82 C83 179.0(5)
C81 C82 C83 C84 0.0
C82 C83 C84 C85 0.0
C83 C84 C85 C86 0.0
C84 C85 C86 C81 0.0
C82 C81 C86 C85 0.0
P4 C81 C86 C85 -179.0(5)
C81 P4 C87 C88 -99.8(5)
C75 P4 C87 C88 5.5(5)
Os2 P4 C87 C88 130.3(4)
C81 P4 C87 C92 80.9(5)
C75 P4 C87 C92 -173.9(4)
Os2 P4 C87 C92 -49.0(5)
C92 C87 C88 C89 0.0
P4 C87 C88 C89 -179.3(6)
C87 C88 C89 C90 0.0
C88 C89 C90 C91 0.0
C89 C90 C91 C92 0.0
C90 C91 C92 C87 0.0
C88 C87 C92 C91 0.0
P4 C87 C92 C91 179.4(6)
C4 C5 C93 C94 87(19)
C6 C5 C93 C94 -90(19)
C5 C93 C94 C96 35(76)
C99 N1 C95 C96 3(2)
Re1 N1 C95 C96 -179.5(10)
N1 C95 C96 C97 -1(2)
N1 C95 C96 C94 178.4(12)
C93 C94 C96 C97 74(65)
C93 C94 C96 C95 -106(64)
C95 C96 C97 C98 0(2)
C94 C96 C97 C98 -179.5(14)
C96 C97 C98 C99 -1(2)
C95 N1 C99 C98 -3.5(19)
Re1 N1 C99 C98 178.8(11)
C95 N1 C99 C100 179.1(11)
Re1 N1 C99 C100 1.4(15)
C97 C98 C99 N1 2(2)
C97 C98 C99 C100 179.6(14)
C104 N2 C100 C101 -1.3(19)
Re1 N2 C100 C101 179.3(10)
C104 N2 C100 C99 -179.1(11)
Re1 N2 C100 C99 1.5(15)
N1 C99 C100 N2 -1.9(17)
C98 C99 C100 N2 -179.2(13)
N1 C99 C100 C101 -179.7(12)
C98 C99 C100 C101 3(2)
N2 C100 C101 C102 2(2)
C99 C100 C101 C102 179.4(12)
C100 C101 C102 C103 -0.5(19)
C101 C102 C103 C104 -0.9(19)
C100 N2 C104 C103 -0.3(19)
Re1 N2 C104 C103 179.1(9)
C102 C103 C104 N2 1.4(19)
C95 N1 Re1 C105 0.1(12)
C99 N1 Re1 C105 177.6(11)
C95 N1 Re1 C107 173(4)
C99 N1 Re1 C107 -10(5)
C95 N1 Re1 C106 -90.3(11)
C99 N1 Re1 C106 87.3(10)
C95 N1 Re1 N2 -178.0(11)
C99 N1 Re1 N2 -0.5(9)
C95 N1 Re1 Cl1 91.6(10)
C99 N1 Re1 Cl1 -90.9(9)
C100 N2 Re1 C105 -15(5)
C104 N2 Re1 C105 166(5)
C100 N2 Re1 C107 178.1(10)
C104 N2 Re1 C107 -1.2(11)
C100 N2 Re1 C106 -89.4(10)
C104 N2 Re1 C106 91.3(11)
C100 N2 Re1 N1 -0.6(9)
C104 N2 Re1 N1 -179.9(11)
C100 N2 Re1 Cl1 85.8(9)
C104 N2 Re1 Cl1 -93.5(10)
C107 Re1 C105 O1 -123(17)
C106 Re1 C105 O1 144(17)
N1 Re1 C105 O1 56(17)
N2 Re1 C105 O1 70(20)
Cl1 Re1 C105 O1 -31(17)
C105 Re1 C106 O2 4(8)
C107 Re1 C106 O2 -86(8)
N1 Re1 C106 O2 102(8)
N2 Re1 C106 O2 176(8)
Cl1 Re1 C106 O2 120(8)
C105 Re1 C107 O3 136(26)
C106 Re1 C107 O3 -134(26)
N1 Re1 C107 O3 -37(29)
N2 Re1 C107 O3 -46(26)
Cl1 Re1 C107 O3 44(26)
